data_2205616
loop_
_publ_author_name
'Chang-Hua Ge'
'Jian-Guo Yang'
'Fu-You Pan'

_publ_section_title
;
 3-[(2-Hydroxybenzylidene)hydrazinocarbonyl]-1<i>H</i>-1,2,4-triazole
 ethanol solvate
;
_journal_issue 4
_journal_name_full 'Acta Crystallographica Section E'
_journal_page_first o833
_journal_page_last o835
_journal_paper_doi 10.1107/S1600536805006069
_journal_volume 61
_journal_year 2005
_chemical_formula_iupac 'C10 H9 N5 O2, C2 H6 O'
_chemical_formula_moiety 'C10 H9 N5 O2, C2 H6 O'
_chemical_formula_sum 'C12 H15 N5 O3'
_chemical_formula_weight 277.29
_chemical_name_systematic
;
3-[(2-Hydroxybenzylidene)hydrazinocarbonyl]-1H-1,2,4-triazole ethanol solvate
;
_space_group_IT_number 14
_symmetry_cell_setting monoclinic
_symmetry_space_group_name_Hall '-P 2ybc'
_symmetry_space_group_name_H-M 'P 1 21/c 1'
_atom_sites_solution_hydrogens geom
_atom_sites_solution_primary direct
_atom_sites_solution_secondary difmap
_audit_creation_method SHELXL-97
_cell_angle_alpha 90.00
_cell_angle_beta 96.217(8)
_cell_angle_gamma 90.00
_cell_formula_units_Z 4
_cell_length_a 15.554(6)
_cell_length_b 10.012(4)
_cell_length_c 8.856(4)
_cell_measurement_reflns_used 950
_cell_measurement_temperature 293(2)
_cell_measurement_theta_max 42.915
_cell_measurement_theta_min 4.847
_cell_volume 1371.0(10)
_computing_cell_refinement 'SAINT (Bruker, 2002)'
_computing_data_collection 'SMART (Bruker, 2002)'
_computing_data_reduction SAINT
_computing_molecular_graphics SHELXTL
_computing_publication_material SHELXTL
_computing_structure_refinement SHELXTL
_computing_structure_solution 'SHELXTL (Bruker, 2002)'
_diffrn_ambient_temperature 293(2)
_diffrn_measured_fraction_theta_full 0.996
_diffrn_measured_fraction_theta_max 0.996
_diffrn_measurement_device_type 'Bruker APEX area-detector'
_diffrn_measurement_method '\f and \w'
_diffrn_radiation_monochromator graphite
_diffrn_radiation_source 'fine-focus sealed tube'
_diffrn_radiation_type MoK\a
_diffrn_radiation_wavelength 0.71073
_diffrn_reflns_av_R_equivalents 0.1445
_diffrn_reflns_av_sigmaI/netI 0.1145
_diffrn_reflns_limit_h_max 18
_diffrn_reflns_limit_h_min -18
_diffrn_reflns_limit_k_max 12
_diffrn_reflns_limit_k_min -9
_diffrn_reflns_limit_l_max 10
_diffrn_reflns_limit_l_min -10
_diffrn_reflns_number 6982
_diffrn_reflns_theta_full 25.50
_diffrn_reflns_theta_max 25.50
_diffrn_reflns_theta_min 2.42
_diffrn_standards_number 0
_exptl_absorpt_coefficient_mu 0.100
_exptl_absorpt_correction_T_max 0.9893
_exptl_absorpt_correction_T_min 0.9585
_exptl_absorpt_correction_type multi-scan
_exptl_absorpt_process_details '(SADABS; Bruker, 2002)'
_exptl_crystal_colour colourless
_exptl_crystal_density_diffrn 1.344
_exptl_crystal_density_method 'not measured'
_exptl_crystal_description block
_exptl_crystal_F_000 584
_exptl_crystal_size_max 0.50
_exptl_crystal_size_mid 0.35
_exptl_crystal_size_min 0.11
_refine_diff_density_max 0.337
_refine_diff_density_min -0.385
_refine_ls_extinction_coef 0.002(2)
_refine_ls_extinction_expression Fc^*^=kFc[1+0.001xFc^2^\l^3^/sin(2\q)]^-1/4^
_refine_ls_extinction_method SHELXL97
_refine_ls_goodness_of_fit_ref 0.959
_refine_ls_hydrogen_treatment mixed
_refine_ls_matrix_type full
_refine_ls_number_parameters 219
_refine_ls_number_reflns 2541
_refine_ls_number_restraints 3
_refine_ls_restrained_S_all 0.959
_refine_ls_R_factor_all 0.1293
_refine_ls_R_factor_gt 0.0764
_refine_ls_shift/su_max 0.007
_refine_ls_shift/su_mean 0.000
_refine_ls_structure_factor_coef Fsqd
_refine_ls_weighting_details 'calc w = 1/[\s^2^(Fo^2^)+(0.0984P)^2^] where P = (Fo^2^+2Fc^2^)/3'
_refine_ls_weighting_scheme calc
_refine_ls_wR_factor_gt 0.2018
_refine_ls_wR_factor_ref 0.2293
_reflns_number_gt 1287
_reflns_number_total 2541
_reflns_threshold_expression I>2\s(I)
_cod_data_source_file wn6328.cif
_cod_data_source_block I
_cod_original_cell_volume 1370.9(10)
_cod_original_sg_symbol_H-M 'P 21/c'
_cod_database_code 2205616
_cod_database_fobs_code 2205616

loop_
_symmetry_equiv_pos_as_xyz
'x, y, z'
'-x, y+1/2, -z+1/2'
'-x, -y, -z'
'x, -y-1/2, z-1/2'

loop_
_atom_site_label
_atom_site_fract_x
_atom_site_fract_y
_atom_site_fract_z
_atom_site_U_iso_or_equiv
_atom_site_adp_type
_atom_site_calc_flag
_atom_site_refinement_flags
_atom_site_occupancy
_atom_site_type_symbol
O1 0.61846(16) 0.6390(2) 1.0638(3) 0.0609(8) Uani d . 1 O
O2 0.8122(2) 0.5507(3) 0.8000(4) 0.0767(9) Uani d D 1 O
O3 0.7508(3) 0.3950(4) 0.5182(6) 0.1539(19) Uani d . 1 O
H3A 0.7707 0.4172 0.6041 0.231 Uiso calc R 1 H
N1 0.67813(19) 0.8276(3) 0.9795(4) 0.0543(8) Uani d D 1 N
N2 0.73566(18) 0.7618(3) 0.8998(3) 0.0509(8) Uani d . 1 N
N3 0.50602(18) 0.7993(3) 1.2228(4) 0.0554(9) Uani d . 1 N
N4 0.57657(18) 0.9784(3) 1.1476(4) 0.0546(8) Uani d . 1 N
N5 0.51576(19) 1.0150(3) 1.2366(4) 0.0554(9) Uani d . 1 N
C1 0.6232(2) 0.7592(4) 1.0587(4) 0.0479(9) Uani d . 1 C
C2 0.5684(2) 0.8477(3) 1.1429(4) 0.0472(9) Uani d . 1 C
C3 0.4751(3) 0.9079(4) 1.2795(5) 0.0606(11) Uani d . 1 C
C4 0.7871(2) 0.8343(4) 0.8331(4) 0.0547(10) Uani d . 1 C
C5 0.8522(2) 0.7764(4) 0.7496(4) 0.0532(10) Uani d . 1 C
C6 0.9089(3) 0.8591(5) 0.6812(5) 0.0649(11) Uani d . 1 C
C7 0.9757(3) 0.8099(6) 0.6084(5) 0.0797(13) Uani d D 1 C
C8 0.9870(3) 0.6739(6) 0.6027(6) 0.0821(15) Uani d . 1 C
C9 0.9315(3) 0.5902(6) 0.6642(5) 0.0741(13) Uani d . 1 C
C10 0.8646(2) 0.6389(4) 0.7394(4) 0.0607(10) Uani d . 1 C
C11 0.7112(6) 0.2676(8) 0.5237(10) 0.159(3) Uani d . 1 C
H11A 0.6640 0.2750 0.5865 0.191 Uiso calc R 1 H
H11B 0.6861 0.2452 0.4219 0.191 Uiso calc R 1 H
C12 0.7619(6) 0.1649(9) 0.5767(11) 0.209(5) Uani d . 1 C
H12A 0.7775 0.1758 0.6838 0.313 Uiso calc R 1 H
H12B 0.8132 0.1633 0.5255 0.313 Uiso calc R 1 H
H12C 0.7309 0.0825 0.5584 0.313 Uiso calc R 1 H
H1 0.674(3) 0.911(2) 0.985(5) 0.076(13) Uiso d D 1 H
H2 0.776(2) 0.587(4) 0.852(4) 0.072(14) Uiso d D 1 H
H3 0.428(2) 0.909(3) 1.345(4) 0.060(11) Uiso d . 1 H
H4 0.783(2) 0.933(4) 0.838(4) 0.078(12) Uiso d . 1 H
H5 0.507(2) 1.097(4) 1.258(4) 0.063(12) Uiso d . 1 H
H6 0.897(2) 0.949(4) 0.693(4) 0.068(12) Uiso d . 1 H
H7 1.018(2) 0.864(3) 0.568(4) 0.074(12) Uiso d D 1 H
H8 1.035(3) 0.637(4) 0.555(5) 0.091(14) Uiso d . 1 H
H9 0.940(3) 0.494(5) 0.656(5) 0.089(14) Uiso d . 1 H

loop_
_atom_site_aniso_label
_atom_site_aniso_U_11
_atom_site_aniso_U_22
_atom_site_aniso_U_33
_atom_site_aniso_U_12
_atom_site_aniso_U_13
_atom_site_aniso_U_23
O1 0.0664(16) 0.0349(15) 0.0816(19) 0.0006(11) 0.0093(13) -0.0036(12)
O2 0.094(2) 0.0462(17) 0.093(2) 0.0061(16) 0.0232(19) -0.0071(15)
O3 0.221(5) 0.072(3) 0.183(4) -0.003(3) 0.083(4) 0.017(3)
N1 0.0600(19) 0.0356(18) 0.069(2) 0.0014(15) 0.0135(16) -0.0027(15)
N2 0.0509(18) 0.0438(18) 0.0584(19) 0.0031(13) 0.0079(15) -0.0059(14)
N3 0.0568(19) 0.0348(17) 0.076(2) -0.0001(13) 0.0142(16) -0.0032(15)
N4 0.0545(19) 0.0365(17) 0.074(2) -0.0001(13) 0.0124(16) 0.0016(14)
N5 0.057(2) 0.0330(19) 0.077(2) 0.0036(14) 0.0141(17) 0.0008(16)
C1 0.046(2) 0.038(2) 0.058(2) -0.0003(15) 0.0004(18) -0.0020(16)
C2 0.0431(19) 0.038(2) 0.060(2) -0.0006(15) 0.0047(17) -0.0003(16)
C3 0.059(2) 0.039(2) 0.085(3) 0.0011(17) 0.018(2) 0.0003(19)
C4 0.056(2) 0.050(2) 0.058(2) 0.0060(18) 0.0049(19) -0.0051(19)
C5 0.053(2) 0.052(2) 0.054(2) 0.0063(17) 0.0026(19) -0.0030(17)
C6 0.065(3) 0.062(3) 0.068(3) 0.000(2) 0.008(2) -0.005(2)
C7 0.064(3) 0.103(4) 0.076(3) -0.003(3) 0.024(2) -0.005(3)
C8 0.068(3) 0.104(4) 0.076(3) 0.022(3) 0.014(3) -0.019(3)
C9 0.080(3) 0.071(3) 0.071(3) 0.024(3) 0.006(3) -0.015(2)
C10 0.062(2) 0.063(3) 0.056(2) 0.009(2) -0.002(2) -0.003(2)
C11 0.177(7) 0.112(6) 0.190(8) -0.010(5) 0.026(6) 0.024(5)
C12 0.260(11) 0.170(8) 0.206(9) 0.118(8) 0.067(8) 0.016(7)

loop_
_atom_type_symbol
_atom_type_description
_atom_type_scat_dispersion_real
_atom_type_scat_dispersion_imag
_atom_type_scat_source
C C 0.0033 0.0016 'International Tables Vol C Tables 4.2.6.8 and 6.1.1.4'
H H 0.0000 0.0000 'International Tables Vol C Tables 4.2.6.8 and 6.1.1.4'
N N 0.0061 0.0033 'International Tables Vol C Tables 4.2.6.8 and 6.1.1.4'
O O 0.0106 0.0060 'International Tables Vol C Tables 4.2.6.8 and 6.1.1.4'

loop_
_geom_angle_atom_site_label_1
_geom_angle_atom_site_label_2
_geom_angle_atom_site_label_3
_geom_angle
C10 O2 H2 113(3)
C11 O3 H3A 109.5
C1 N1 N2 120.7(3)
C1 N1 H1 115(3)
N2 N1 H1 124(3)
C4 N2 N1 116.4(3)
C3 N3 C2 102.5(3)
C2 N4 N5 102.6(3)
C3 N5 N4 109.6(3)
C3 N5 H5 129(3)
N4 N5 H5 122(3)
O1 C1 N1 124.8(3)
O1 C1 C2 122.3(3)
N1 C1 C2 112.9(3)
N4 C2 N3 114.4(3)
N4 C2 C1 123.4(3)
N3 C2 C1 122.2(3)
N3 C3 N5 110.9(4)
N3 C3 H3 124(2)
N5 C3 H3 125(2)
N2 C4 C5 121.5(4)
N2 C4 H4 120(2)
C5 C4 H4 119(2)
C10 C5 C6 117.4(4)
C10 C5 C4 122.7(4)
C6 C5 C4 119.8(4)
C7 C6 C5 122.5(5)
C7 C6 H6 125(2)
C5 C6 H6 113(2)
C6 C7 C8 118.7(5)
C6 C7 H7 124(3)
C8 C7 H7 117(3)
C9 C8 C7 120.4(5)
C9 C8 H8 119(3)
C7 C8 H8 120(3)
C8 C9 C10 121.3(5)
C8 C9 H9 118(3)
C10 C9 H9 120(3)
O2 C10 C9 118.6(4)
O2 C10 C5 121.7(4)
C9 C10 C5 119.7(4)
C12 C11 O3 117.3(8)
C12 C11 H11A 108.0
O3 C11 H11A 108.0
C12 C11 H11B 108.0
O3 C11 H11B 108.0
H11A C11 H11B 107.2
C11 C12 H12A 109.5
C11 C12 H12B 109.5
H12A C12 H12B 109.5
C11 C12 H12C 109.5
H12A C12 H12C 109.5
H12B C12 H12C 109.5

loop_
_geom_bond_atom_site_label_1
_geom_bond_atom_site_label_2
_geom_bond_distance
O1 C1 1.207(4)
O2 C10 1.351(5)
O2 H2 0.850(19)
O3 C11 1.419(7)
O3 H3A 0.8200
N1 C1 1.348(4)
N1 N2 1.367(4)
N1 H1 0.837(19)
N2 C4 1.271(5)
N3 C3 1.311(4)
N3 C2 1.351(4)
N4 C2 1.315(4)
N4 N5 1.346(4)
N5 C3 1.321(5)
N5 H5 0.85(4)
C1 C2 1.485(5)
C3 H3 0.99(4)
C4 C5 1.439(5)
C4 H4 0.99(4)
C5 C10 1.394(5)
C5 C6 1.395(5)
C6 C7 1.372(6)
C6 H6 0.92(4)
C7 C8 1.375(7)
C7 H7 0.956(19)
C8 C9 1.358(7)
C8 H8 0.97(5)
C9 C10 1.384(6)
C9 H9 0.97(5)
C11 C12 1.348(9)
C11 H11A 0.9700
C11 H11B 0.9700
C12 H12A 0.9600
C12 H12B 0.9600
C12 H12C 0.9600

loop_
_geom_hbond_atom_site_label_D
_geom_hbond_atom_site_label_H
_geom_hbond_atom_site_label_A
_geom_hbond_site_symmetry_A
_geom_hbond_distance_DH
_geom_hbond_distance_HA
_geom_hbond_distance_DA
_geom_hbond_angle_DHA
N5 H5 N3 2_657 0.85(4) 2.05(4) 2.893(5) 171(4)
N1 H1 O3 4_576 0.84(2) 2.28(3) 3.005(5) 145(4)
O2 H2 N2 . 0.85(2) 1.92(3) 2.625(4) 140(4)
N1 H1 N4 . 0.84(2) 2.30(4) 2.739(4) 113(3)
O3 H3A O2 . 0.82 2.23 3.009(6) 159

loop_
_geom_torsion_atom_site_label_1
_geom_torsion_atom_site_label_2
_geom_torsion_atom_site_label_3
_geom_torsion_atom_site_label_4
_geom_torsion
C1 N1 N2 C4 -177.5(3)
C2 N4 N5 C3 -0.1(4)
N2 N1 C1 O1 -1.6(5)
N2 N1 C1 C2 177.6(3)
N5 N4 C2 N3 0.3(4)
N5 N4 C2 C1 -179.2(3)
C3 N3 C2 N4 -0.3(4)
C3 N3 C2 C1 179.2(3)
O1 C1 C2 N4 175.1(3)
N1 C1 C2 N4 -4.1(5)
O1 C1 C2 N3 -4.3(5)
N1 C1 C2 N3 176.4(3)
C2 N3 C3 N5 0.2(4)
N4 N5 C3 N3 -0.1(5)
N1 N2 C4 C5 178.0(3)
N2 C4 C5 C10 -1.5(5)
N2 C4 C5 C6 -178.4(3)
C10 C5 C6 C7 -1.2(6)
C4 C5 C6 C7 175.8(4)
C5 C6 C7 C8 0.1(7)
C6 C7 C8 C9 1.9(7)
C7 C8 C9 C10 -2.7(7)
C8 C9 C10 O2 -179.1(4)
C8 C9 C10 C5 1.5(6)
C6 C5 C10 O2 -178.9(3)
C4 C5 C10 O2 4.2(5)
C6 C5 C10 C9 0.4(5)
C4 C5 C10 C9 -176.5(4)

loop_
_cod_related_entry_id
_cod_related_entry_database
_cod_related_entry_code
1 ChemSpider 21173450
